data_7715850
loop_
_publ_author_name
'Bento, Marcos A.'
'Gomes, Tiago'
'Martins, Frederico F.'
'Gil, Adri&#xe0;'
'Ferreira, Liliana P.'
'Barroso, S&#xf3;nia'
'Gomes, Clara S. B.'
'Garcia, Yann'
'Martinho, Paulo N.'

_publ_section_title
;
 The role of intermolecular interactions in
 [Fe(X-salEen)<sub>2</sub>]ClO<sub>4</sub> spin crossover complexes.
;
_journal_issue 20
_journal_name_full 'Dalton transactions (Cambridge, England : 2003)'
_journal_page_first 8791
_journal_page_last 8802
_journal_paper_doi 10.1039/d4dt00400k
_journal_volume 53
_journal_year 2024
_chemical_formula_moiety 'C22 H28 F2 Fe N4 O2, Cl O4'
_chemical_formula_sum 'C22 H28 Cl F2 Fe N4 O6'
_chemical_formula_weight 573.78
_space_group_crystal_system monoclinic
_space_group_IT_number 14
_space_group_name_Hall '-P 2ybc'
_space_group_name_H-M_alt 'P 1 21/c 1'
_atom_sites_solution_hydrogens mixed
_audit_creation_method SHELXL-2018/3
_audit_update_record
;
2023-11-25 deposited with the CCDC.	2024-04-26 downloaded from the CCDC.
;
_cell_angle_alpha 90
_cell_angle_beta 103.742(12)
_cell_angle_gamma 90
_cell_formula_units_Z 4
_cell_length_a 10.123(2)
_cell_length_b 21.819(5)
_cell_length_c 12.084(3)
_cell_measurement_reflns_used 9688
_cell_measurement_temperature 300(2)
_cell_measurement_theta_max 25.66
_cell_measurement_theta_min 2.31
_cell_volume 2592.6(10)
_computing_cell_refinement 'Bruker SAINT'
_computing_data_collection 'Bruker APEX3'
_computing_data_reduction 'Bruker SAINT'
_computing_molecular_graphics Mercury
_computing_publication_material 'WinGX and enCIFer'
_computing_structure_refinement 'SHELXL-2018/3 (Sheldrick, 2018)'
_computing_structure_solution 'SHELXT 2014/5 (Sheldrick, 2014)'
_diffrn_ambient_temperature 300(2)
_diffrn_measured_fraction_theta_full 0.989
_diffrn_measured_fraction_theta_max 0.989
_diffrn_measurement_device_type 'Bruker D8 Venture Photon 100 CMOS'
_diffrn_measurement_method '\f and \w scans'
_diffrn_radiation_type MoK\a
_diffrn_radiation_wavelength 0.71073
_diffrn_reflns_av_R_equivalents 0.1281
_diffrn_reflns_av_unetI/netI 0.0820
_diffrn_reflns_Laue_measured_fraction_full 0.989
_diffrn_reflns_Laue_measured_fraction_max 0.989
_diffrn_reflns_limit_h_max 12
_diffrn_reflns_limit_h_min -12
_diffrn_reflns_limit_k_max 25
_diffrn_reflns_limit_k_min -25
_diffrn_reflns_limit_l_max 14
_diffrn_reflns_limit_l_min -14
_diffrn_reflns_number 30503
_diffrn_reflns_point_group_measured_fraction_full 0.989
_diffrn_reflns_point_group_measured_fraction_max 0.989
_diffrn_reflns_theta_full 25.146
_diffrn_reflns_theta_max 25.146
_diffrn_reflns_theta_min 2.789
_exptl_absorpt_coefficient_mu 0.743
_exptl_absorpt_correction_type none
_exptl_crystal_colour brown
_exptl_crystal_density_diffrn 1.470
_exptl_crystal_description block
_exptl_crystal_F_000 1188
_exptl_crystal_size_max 0.100
_exptl_crystal_size_mid 0.100
_exptl_crystal_size_min 0.080
_refine_diff_density_max 0.459
_refine_diff_density_min -0.403
_refine_diff_density_rms 0.063
_refine_ls_extinction_method none
_refine_ls_goodness_of_fit_ref 1.016
_refine_ls_hydrogen_treatment mixed
_refine_ls_matrix_type full
_refine_ls_number_parameters 335
_refine_ls_number_reflns 4595
_refine_ls_number_restraints 0
_refine_ls_restrained_S_all 1.016
_refine_ls_R_factor_all 0.1279
_refine_ls_R_factor_gt 0.0580
_refine_ls_shift/su_max 0.000
_refine_ls_shift/su_mean 0.000
_refine_ls_structure_factor_coef Fsqd
_refine_ls_weighting_details 'w=1/[\s^2^(Fo^2^)+(0.0765P)^2^+0.2987P] where P=(Fo^2^+2Fc^2^)/3'
_refine_ls_weighting_scheme calc
_refine_ls_wR_factor_gt 0.1364
_refine_ls_wR_factor_ref 0.1547
_reflns_Friedel_coverage 0.000
_reflns_number_gt 2647
_reflns_number_total 4595
_reflns_threshold_expression 'I > 2\s(I)'
_cod_data_source_file d4dt00400k2.cif
_cod_data_source_block 1_300K
_cod_depositor_comments 'Adding full bibliography for 7715850--7715853.cif.'
_cod_original_cell_volume 2592.8(11)
_cod_original_sg_symbol_H-M 'P 21/c'
_cod_database_code 7715850
_shelx_shelxl_version_number 2018/3
_shelx_space_group_comment
;
The symmetry employed for this shelxl refinement is uniquely defined
by the following loop, which should always be used as a source of
symmetry information in preference to the above space-group names.
They are only intended as comments.
;
_shelx_estimated_absorpt_t_min 0.929
_shelx_estimated_absorpt_t_max 0.943

loop_
_space_group_symop_operation_xyz
'x, y, z'
'-x, y+1/2, -z+1/2'
'-x, -y, -z'
'x, -y-1/2, z-1/2'

loop_
_atom_site_label
_atom_site_type_symbol
_atom_site_fract_x
_atom_site_fract_y
_atom_site_fract_z
_atom_site_U_iso_or_equiv
_atom_site_adp_type
_atom_site_occupancy
_atom_site_site_symmetry_order
_atom_site_calc_flag
_atom_site_refinement_flags_posn
_atom_site_refinement_flags_adp
_atom_site_refinement_flags_occupancy
_atom_site_disorder_assembly
_atom_site_disorder_group
Fe1 Fe 0.68127(5) 0.37665(3) 0.28392(5) 0.0475(2) Uani 1 1 d . . . . .
Cl1 Cl 0.71588(18) 0.40177(7) -0.12481(12) 0.0894(5) Uani 1 1 d . . . . .
O2 O 0.5364(3) 0.35101(13) 0.3484(3) 0.0625(8) Uani 1 1 d . . . . .
F1 F 1.1686(3) 0.23657(14) 0.7285(2) 0.0915(9) Uani 1 1 d . . . . .
F2 F 0.1325(3) 0.47060(15) 0.4928(3) 0.0976(11) Uani 1 1 d . . . . .
O1 O 0.8078(3) 0.38823(14) 0.4254(3) 0.0598(8) Uani 1 1 d . . . . .
N1 N 0.7606(3) 0.29043(15) 0.2756(3) 0.0482(9) Uani 1 1 d . . . . .
N3 N 0.6080(3) 0.46479(15) 0.2771(3) 0.0500(9) Uani 1 1 d . . . . .
N4 N 0.8189(3) 0.42323(17) 0.1971(3) 0.0502(10) Uani 1 1 d . . . . .
N2 N 0.5591(4) 0.34621(18) 0.1202(3) 0.0565(10) Uani 1 1 d . . . . .
C7 C 0.8500(4) 0.2633(2) 0.3541(4) 0.0508(11) Uani 1 1 d . . . . .
H7 H 0.874347 0.223545 0.339873 0.061 Uiso 1 1 calc R U . . .
C12 C 0.4439(4) 0.3825(2) 0.3845(4) 0.0521(11) Uani 1 1 d . . . . .
C18 C 0.5130(4) 0.4845(2) 0.3223(3) 0.0522(11) Uani 1 1 d . . . . .
H18 H 0.497686 0.526575 0.320959 0.063 Uiso 1 1 calc R U . . .
O3 O 0.7539(5) 0.3559(2) -0.0429(3) 0.1181(16) Uani 1 1 d . . . . .
C17 C 0.4285(4) 0.4465(2) 0.3751(3) 0.0481(11) Uani 1 1 d . . . . .
C6 C 0.9152(4) 0.2902(2) 0.4627(4) 0.0540(12) Uani 1 1 d . . . . .
C8 C 0.7044(5) 0.2567(2) 0.1689(4) 0.0642(13) Uani 1 1 d . . . . .
H8A H 0.706641 0.212876 0.183158 0.077 Uiso 1 1 calc R U . . .
H8B H 0.757061 0.265207 0.113261 0.077 Uiso 1 1 calc R U . . .
O4 O 0.6731(6) 0.4532(2) -0.0731(4) 0.146(2) Uani 1 1 d . . . . .
C1 C 0.8891(4) 0.3501(2) 0.4944(4) 0.0550(12) Uani 1 1 d . . . . .
C16 C 0.3246(4) 0.4763(2) 0.4136(4) 0.0602(12) Uani 1 1 d . . . . .
H16 H 0.314927 0.518608 0.408059 0.072 Uiso 1 1 calc R U . . .
C5 C 1.0070(5) 0.2529(2) 0.5407(4) 0.0687(14) Uani 1 1 d . . . . .
H5 H 1.024369 0.213224 0.519985 0.082 Uiso 1 1 calc R U . . .
C2 C 0.9525(5) 0.3705(2) 0.6045(4) 0.0686(14) Uani 1 1 d . . . . .
H2 H 0.935051 0.409700 0.627628 0.082 Uiso 1 1 calc R U . . .
C13 C 0.3505(4) 0.3498(2) 0.4337(4) 0.0647(13) Uani 1 1 d . . . . .
H13 H 0.357800 0.307377 0.440722 0.078 Uiso 1 1 calc R U . . .
C3 C 1.0413(6) 0.3322(3) 0.6787(5) 0.0876(19) Uani 1 1 d . . . . .
H3 H 1.081581 0.345896 0.751855 0.105 Uiso 1 1 calc R U . . .
C15 C 0.2391(5) 0.4421(3) 0.4589(4) 0.0688(14) Uani 1 1 d . . . . .
C20 C 0.8241(4) 0.4876(2) 0.2335(4) 0.0638(13) Uani 1 1 d . . . . .
H20A H 0.869428 0.512167 0.186672 0.077 Uiso 1 1 calc R U . . .
H20B H 0.874605 0.491127 0.312174 0.077 Uiso 1 1 calc R U . . .
C14 C 0.2503(5) 0.3795(3) 0.4706(4) 0.0710(14) Uani 1 1 d . . . . .
H14 H 0.190334 0.357723 0.503345 0.085 Uiso 1 1 calc R U . . .
C21 C 0.9570(4) 0.3949(2) 0.2169(4) 0.0648(13) Uani 1 1 d . . . . .
H21A H 0.947117 0.352457 0.192365 0.078 Uiso 1 1 calc R U . . .
H21B H 0.998249 0.395129 0.298063 0.078 Uiso 1 1 calc R U . . .
C19 C 0.6784(4) 0.5101(2) 0.2209(4) 0.0667(14) Uani 1 1 d . . . . .
H19A H 0.678404 0.549961 0.256512 0.080 Uiso 1 1 calc R U . . .
H19B H 0.632740 0.513807 0.140958 0.080 Uiso 1 1 calc R U . . .
C9 C 0.5600(4) 0.2782(2) 0.1259(4) 0.0689(14) Uani 1 1 d . . . . .
H9A H 0.521976 0.261290 0.050923 0.083 Uiso 1 1 calc R U . . .
H9B H 0.505071 0.264488 0.176840 0.083 Uiso 1 1 calc R U . . .
C4 C 1.0707(5) 0.2744(3) 0.6460(5) 0.0805(16) Uani 1 1 d . . . . .
C10 C 0.4198(4) 0.3735(3) 0.0871(4) 0.0738(14) Uani 1 1 d . . . . .
H10A H 0.372098 0.363615 0.145538 0.089 Uiso 1 1 calc R U . . .
H10B H 0.428540 0.417774 0.085423 0.089 Uiso 1 1 calc R U . . .
C22 C 1.0527(5) 0.4272(3) 0.1550(5) 0.0882(18) Uani 1 1 d . . . . .
H22A H 1.013430 0.426791 0.074425 0.132 Uiso 1 1 calc R U . . .
H22B H 1.138620 0.406302 0.170632 0.132 Uiso 1 1 calc R U . . .
H22C H 1.066239 0.468836 0.180952 0.132 Uiso 1 1 calc R U . . .
O5 O 0.6124(9) 0.3799(3) -0.2145(6) 0.215(4) Uani 1 1 d . . . . .
C11 C 0.3350(5) 0.3529(3) -0.0253(5) 0.0911(18) Uani 1 1 d . . . . .
H11A H 0.388181 0.354339 -0.081307 0.137 Uiso 1 1 calc R U . . .
H11B H 0.257594 0.379379 -0.048193 0.137 Uiso 1 1 calc R U . . .
H11C H 0.304675 0.311643 -0.018750 0.137 Uiso 1 1 calc R U . . .
O6 O 0.8254(9) 0.4136(3) -0.1687(7) 0.227(4) Uani 1 1 d . . . . .
H24 H 0.785(4) 0.4212(17) 0.127(3) 0.040(12) Uiso 1 1 d . . . . .
H23 H 0.606(4) 0.3553(17) 0.073(3) 0.042(12) Uiso 1 1 d . . . . .

loop_
_atom_site_aniso_label
_atom_site_aniso_U_11
_atom_site_aniso_U_22
_atom_site_aniso_U_33
_atom_site_aniso_U_23
_atom_site_aniso_U_13
_atom_site_aniso_U_12
Fe1 0.0429(4) 0.0406(4) 0.0598(4) 0.0018(3) 0.0142(3) 0.0012(3)
Cl1 0.1378(13) 0.0757(10) 0.0547(9) 0.0084(8) 0.0230(9) 0.0289(9)
O2 0.0557(18) 0.0478(19) 0.087(2) 0.0200(17) 0.0234(17) 0.0026(14)
F1 0.095(2) 0.078(2) 0.081(2) 0.0294(17) -0.0192(16) -0.0031(16)
F2 0.090(2) 0.100(2) 0.125(3) -0.038(2) 0.071(2) -0.0178(17)
O1 0.066(2) 0.058(2) 0.056(2) -0.0148(16) 0.0159(16) -0.0032(15)
N1 0.051(2) 0.048(2) 0.048(2) -0.0059(18) 0.0162(18) -0.0023(17)
N3 0.049(2) 0.042(2) 0.060(2) 0.0138(17) 0.0150(18) 0.0010(16)
N4 0.051(2) 0.057(3) 0.043(3) -0.0006(19) 0.0123(19) -0.0060(17)
N2 0.051(2) 0.058(3) 0.060(3) 0.001(2) 0.012(2) -0.0060(18)
C7 0.058(3) 0.042(3) 0.061(3) 0.000(2) 0.030(2) -0.004(2)
C12 0.040(2) 0.062(3) 0.050(3) 0.009(2) 0.003(2) -0.003(2)
C18 0.051(2) 0.048(3) 0.055(3) 0.004(2) 0.008(2) 0.000(2)
O3 0.170(4) 0.108(3) 0.084(3) 0.039(3) 0.046(3) 0.065(3)
C17 0.043(2) 0.055(3) 0.044(3) 0.001(2) 0.006(2) -0.006(2)
C6 0.056(3) 0.062(3) 0.048(3) 0.003(2) 0.021(2) -0.008(2)
C8 0.074(3) 0.057(3) 0.061(3) -0.015(3) 0.014(2) -0.003(2)
O4 0.234(6) 0.109(4) 0.088(3) -0.013(3) 0.025(3) 0.081(4)
C1 0.055(3) 0.067(3) 0.049(3) -0.006(3) 0.025(2) -0.015(2)
C16 0.061(3) 0.058(3) 0.064(3) -0.013(2) 0.019(2) -0.012(2)
C5 0.067(3) 0.066(4) 0.071(4) 0.010(3) 0.013(3) -0.014(3)
C2 0.080(3) 0.077(4) 0.054(3) -0.016(3) 0.027(3) -0.030(3)
C13 0.058(3) 0.062(3) 0.073(3) 0.025(3) 0.013(3) -0.009(2)
C3 0.095(4) 0.117(6) 0.048(3) 0.006(4) 0.013(3) -0.044(4)
C15 0.062(3) 0.080(4) 0.067(3) -0.017(3) 0.022(3) -0.015(3)
C20 0.064(3) 0.055(3) 0.079(4) 0.004(3) 0.031(3) -0.012(2)
C14 0.058(3) 0.094(4) 0.066(3) 0.008(3) 0.023(3) -0.017(3)
C21 0.049(3) 0.071(3) 0.081(4) 0.004(3) 0.027(2) 0.004(2)
C19 0.067(3) 0.051(3) 0.089(4) 0.022(3) 0.033(3) -0.001(2)
C9 0.063(3) 0.061(4) 0.076(4) -0.015(3) 0.003(3) -0.013(2)
C4 0.082(4) 0.079(5) 0.078(4) 0.012(4) 0.013(3) -0.022(3)
C10 0.052(3) 0.089(4) 0.072(4) -0.001(3) -0.001(2) 0.005(3)
C22 0.061(3) 0.111(5) 0.100(4) 0.003(4) 0.035(3) -0.009(3)
O5 0.285(8) 0.138(5) 0.152(5) -0.053(4) -0.086(6) 0.074(5)
C11 0.070(3) 0.100(5) 0.086(4) 0.000(3) -0.016(3) -0.001(3)
O6 0.354(10) 0.169(6) 0.242(8) -0.008(5) 0.237(8) -0.024(6)

loop_
_atom_type_symbol
_atom_type_description
_atom_type_scat_dispersion_real
_atom_type_scat_dispersion_imag
_atom_type_scat_source
C C 0.0033 0.0016 'International Tables Vol C Tables 4.2.6.8 and 6.1.1.4'
H H 0.0000 0.0000 'International Tables Vol C Tables 4.2.6.8 and 6.1.1.4'
Cl Cl 0.1484 0.1585 'International Tables Vol C Tables 4.2.6.8 and 6.1.1.4'
F F 0.0171 0.0103 'International Tables Vol C Tables 4.2.6.8 and 6.1.1.4'
Fe Fe 0.3463 0.8444 'International Tables Vol C Tables 4.2.6.8 and 6.1.1.4'
N N 0.0061 0.0033 'International Tables Vol C Tables 4.2.6.8 and 6.1.1.4'
O O 0.0106 0.0060 'International Tables Vol C Tables 4.2.6.8 and 6.1.1.4'

loop_
_geom_angle_atom_site_label_1
_geom_angle_atom_site_label_2
_geom_angle_atom_site_label_3
_geom_angle
_geom_angle_site_symmetry_1
_geom_angle_site_symmetry_3
_geom_angle_publ_flag
O1 Fe1 O2 95.24(13) . . ?
O1 Fe1 N1 88.74(14) . . ?
O2 Fe1 N1 95.67(13) . . ?
O1 Fe1 N3 94.12(14) . . ?
O2 Fe1 N3 89.18(13) . . ?
N1 Fe1 N3 174.13(13) . . ?
O1 Fe1 N2 168.29(14) . . ?
O2 Fe1 N2 87.48(15) . . ?
N1 Fe1 N2 79.64(14) . . ?
N3 Fe1 N2 97.31(14) . . ?
O1 Fe1 N4 89.97(14) . . ?
O2 Fe1 N4 167.49(13) . . ?
N1 Fe1 N4 95.81(13) . . ?
N3 Fe1 N4 79.09(13) . . ?
N2 Fe1 N4 89.71(16) . . ?
O6 Cl1 O3 107.4(4) . . ?
O6 Cl1 O5 107.0(5) . . ?
O3 Cl1 O5 109.5(4) . . ?
O6 Cl1 O4 112.9(4) . . ?
O3 Cl1 O4 108.7(3) . . ?
O5 Cl1 O4 111.3(4) . . ?
C12 O2 Fe1 131.3(3) . . ?
C1 O1 Fe1 132.3(3) . . ?
C7 N1 C8 118.1(4) . . ?
C7 N1 Fe1 126.7(3) . . ?
C8 N1 Fe1 115.2(3) . . ?
C18 N3 C19 117.5(4) . . ?
C18 N3 Fe1 126.5(3) . . ?
C19 N3 Fe1 115.9(3) . . ?
C20 N4 C21 112.5(3) . . ?
C20 N4 Fe1 106.4(2) . . ?
C21 N4 Fe1 114.2(3) . . ?
C20 N4 H24 109(3) . . ?
C21 N4 H24 106(3) . . ?
Fe1 N4 H24 108(3) . . ?
C9 N2 C10 113.9(4) . . ?
C9 N2 Fe1 105.5(3) . . ?
C10 N2 Fe1 114.7(3) . . ?
C9 N2 H23 106(3) . . ?
C10 N2 H23 111(3) . . ?
Fe1 N2 H23 105(3) . . ?
N1 C7 C6 124.9(4) . . ?
N1 C7 H7 117.6 . . ?
C6 C7 H7 117.6 . . ?
O2 C12 C17 124.5(4) . . ?
O2 C12 C13 118.1(4) . . ?
C17 C12 C13 117.4(4) . . ?
N3 C18 C17 125.1(4) . . ?
N3 C18 H18 117.5 . . ?
C17 C18 H18 117.5 . . ?
C16 C17 C12 120.6(4) . . ?
C16 C17 C18 116.6(4) . . ?
C12 C17 C18 122.7(4) . . ?
C1 C6 C5 119.3(4) . . ?
C1 C6 C7 123.4(4) . . ?
C5 C6 C7 117.3(5) . . ?
N1 C8 C9 106.6(4) . . ?
N1 C8 H8A 110.4 . . ?
C9 C8 H8A 110.4 . . ?
N1 C8 H8B 110.4 . . ?
C9 C8 H8B 110.4 . . ?
H8A C8 H8B 108.6 . . ?
O1 C1 C2 118.4(5) . . ?
O1 C1 C6 122.9(4) . . ?
C2 C1 C6 118.7(5) . . ?
C15 C16 C17 118.7(5) . . ?
C15 C16 H16 120.7 . . ?
C17 C16 H16 120.7 . . ?
C4 C5 C6 120.9(5) . . ?
C4 C5 H5 119.5 . . ?
C6 C5 H5 119.5 . . ?
C3 C2 C1 120.1(5) . . ?
C3 C2 H2 119.9 . . ?
C1 C2 H2 119.9 . . ?
C14 C13 C12 121.1(5) . . ?
C14 C13 H13 119.5 . . ?
C12 C13 H13 119.5 . . ?
C4 C3 C2 121.1(5) . . ?
C4 C3 H3 119.4 . . ?
C2 C3 H3 119.4 . . ?
C16 C15 C14 123.0(5) . . ?
C16 C15 F2 119.3(5) . . ?
C14 C15 F2 117.7(4) . . ?
N4 C20 C19 108.2(4) . . ?
N4 C20 H20A 110.1 . . ?
C19 C20 H20A 110.1 . . ?
N4 C20 H20B 110.1 . . ?
C19 C20 H20B 110.1 . . ?
H20A C20 H20B 108.4 . . ?
C13 C14 C15 119.2(4) . . ?
C13 C14 H14 120.4 . . ?
C15 C14 H14 120.4 . . ?
N4 C21 C22 114.0(4) . . ?
N4 C21 H21A 108.7 . . ?
C22 C21 H21A 108.7 . . ?
N4 C21 H21B 108.7 . . ?
C22 C21 H21B 108.7 . . ?
H21A C21 H21B 107.6 . . ?
N3 C19 C20 107.4(3) . . ?
N3 C19 H19A 110.2 . . ?
C20 C19 H19A 110.2 . . ?
N3 C19 H19B 110.2 . . ?
C20 C19 H19B 110.2 . . ?
H19A C19 H19B 108.5 . . ?
N2 C9 C8 108.9(4) . . ?
N2 C9 H9A 109.9 . . ?
C8 C9 H9A 109.9 . . ?
N2 C9 H9B 109.9 . . ?
C8 C9 H9B 109.9 . . ?
H9A C9 H9B 108.3 . . ?
C5 C4 C3 119.8(6) . . ?
C5 C4 F1 121.9(6) . . ?
C3 C4 F1 118.3(5) . . ?
C11 C10 N2 115.1(4) . . ?
C11 C10 H10A 108.5 . . ?
N2 C10 H10A 108.5 . . ?
C11 C10 H10B 108.5 . . ?
N2 C10 H10B 108.5 . . ?
H10A C10 H10B 107.5 . . ?
C21 C22 H22A 109.5 . . ?
C21 C22 H22B 109.5 . . ?
H22A C22 H22B 109.5 . . ?
C21 C22 H22C 109.5 . . ?
H22A C22 H22C 109.5 . . ?
H22B C22 H22C 109.5 . . ?
C10 C11 H11A 109.5 . . ?
C10 C11 H11B 109.5 . . ?
H11A C11 H11B 109.5 . . ?
C10 C11 H11C 109.5 . . ?
H11A C11 H11C 109.5 . . ?
H11B C11 H11C 109.5 . . ?

loop_
_geom_bond_atom_site_label_1
_geom_bond_atom_site_label_2
_geom_bond_distance
_geom_bond_site_symmetry_2
_geom_bond_publ_flag
Fe1 O1 1.893(3) . ?
Fe1 O2 1.901(3) . ?
Fe1 N1 2.057(3) . ?
Fe1 N3 2.056(3) . ?
Fe1 N2 2.173(4) . ?
Fe1 N4 2.184(3) . ?
Cl1 O6 1.362(6) . ?
Cl1 O3 1.396(4) . ?
Cl1 O5 1.400(6) . ?
Cl1 O4 1.402(4) . ?
O2 C12 1.317(5) . ?
F1 C4 1.479(6) . ?
F2 C15 1.389(5) . ?
O1 C1 1.319(5) . ?
N1 C7 1.289(5) . ?
N1 C8 1.477(5) . ?
N3 C18 1.287(5) . ?
N3 C19 1.475(5) . ?
N4 C20 1.468(6) . ?
N4 C21 1.495(5) . ?
N4 H24 0.84(4) . ?
N2 C9 1.485(6) . ?
N2 C10 1.496(6) . ?
N2 H23 0.84(4) . ?
C7 C6 1.445(6) . ?
C7 H7 0.9300 . ?
C12 C17 1.405(6) . ?
C12 C13 1.424(6) . ?
C18 C17 1.445(6) . ?
C18 H18 0.9300 . ?
C17 C16 1.407(6) . ?
C6 C1 1.405(6) . ?
C6 C5 1.413(6) . ?
C8 C9 1.506(6) . ?
C8 H8A 0.9700 . ?
C8 H8B 0.9700 . ?
C1 C2 1.405(6) . ?
C16 C15 1.352(6) . ?
C16 H16 0.9300 . ?
C5 C4 1.366(7) . ?
C5 H5 0.9300 . ?
C2 C3 1.388(8) . ?
C2 H2 0.9300 . ?
C13 C14 1.366(6) . ?
C13 H13 0.9300 . ?
C3 C4 1.375(8) . ?
C3 H3 0.9300 . ?
C15 C14 1.375(7) . ?
C20 C19 1.528(6) . ?
C20 H20A 0.9700 . ?
C20 H20B 0.9700 . ?
C14 H14 0.9300 . ?
C21 C22 1.531(6) . ?
C21 H21A 0.9700 . ?
C21 H21B 0.9700 . ?
C19 H19A 0.9700 . ?
C19 H19B 0.9700 . ?
C9 H9A 0.9700 . ?
C9 H9B 0.9700 . ?
C10 C11 1.494(7) . ?
C10 H10A 0.9700 . ?
C10 H10B 0.9700 . ?
C22 H22A 0.9600 . ?
C22 H22B 0.9600 . ?
C22 H22C 0.9600 . ?
C11 H11A 0.9600 . ?
C11 H11B 0.9600 . ?
C11 H11C 0.9600 . ?

loop_
_geom_hbond_atom_site_label_D
_geom_hbond_atom_site_label_H
_geom_hbond_atom_site_label_A
_geom_hbond_distance_DH
_geom_hbond_distance_HA
_geom_hbond_distance_DA
_geom_hbond_angle_DHA
_geom_hbond_site_symmetry_A
_geom_hbond_publ_flag
C18 H18 O5 0.93 2.53 3.357(7) 149.0 3_665 yes
C8 H8A O5 0.97 2.66 3.516(8) 146.6 4_566 yes
C20 H20B F2 0.97 2.52 3.359(6) 145.0 3_666 yes
C10 H10A O2 0.97 2.63 3.137(6) 112.8 . yes
C18 H18 O5 0.93 2.53 3.357(7) 149.0 3_665 yes
C8 H8A O5 0.97 2.66 3.516(8) 146.6 4_566 yes
C20 H20B F2 0.97 2.52 3.359(6) 145.0 3_666 yes
C10 H10A O2 0.97 2.63 3.137(6) 112.8 . yes

loop_
_geom_torsion_atom_site_label_1
_geom_torsion_atom_site_label_2
_geom_torsion_atom_site_label_3
_geom_torsion_atom_site_label_4
_geom_torsion
_geom_torsion_site_symmetry_1
_geom_torsion_site_symmetry_2
_geom_torsion_site_symmetry_3
_geom_torsion_site_symmetry_4
_geom_torsion_publ_flag
O2 Fe1 O1 C1 83.7(3) . . . . ?
N1 Fe1 O1 C1 -11.9(3) . . . . ?
N3 Fe1 O1 C1 173.3(3) . . . . ?
N2 Fe1 O1 C1 -19.3(9) . . . . ?
N4 Fe1 O1 C1 -107.7(3) . . . . ?
C8 N1 C7 C6 179.5(4) . . . . ?
Fe1 N1 C7 C6 -2.3(5) . . . . ?
Fe1 O2 C12 C17 4.3(6) . . . . ?
Fe1 O2 C12 C13 -177.5(3) . . . . ?
C19 N3 C18 C17 176.4(4) . . . . ?
Fe1 N3 C18 C17 -8.0(6) . . . . ?
O2 C12 C17 C16 178.5(4) . . . . ?
C13 C12 C17 C16 0.3(6) . . . . ?
O2 C12 C17 C18 1.0(7) . . . . ?
C13 C12 C17 C18 -177.3(4) . . . . ?
N3 C18 C17 C16 -176.2(4) . . . . ?
N3 C18 C17 C12 1.4(7) . . . . ?
N1 C7 C6 C1 -0.9(6) . . . . ?
N1 C7 C6 C5 177.5(4) . . . . ?
C7 N1 C8 C9 148.0(4) . . . . ?
Fe1 N1 C8 C9 -30.3(4) . . . . ?
Fe1 O1 C1 C2 -167.8(3) . . . . ?
Fe1 O1 C1 C6 12.3(6) . . . . ?
C5 C6 C1 O1 178.0(4) . . . . ?
C7 C6 C1 O1 -3.6(6) . . . . ?
C5 C6 C1 C2 -1.8(6) . . . . ?
C7 C6 C1 C2 176.6(4) . . . . ?
C12 C17 C16 C15 -0.6(7) . . . . ?
C18 C17 C16 C15 177.1(4) . . . . ?
C1 C6 C5 C4 -0.1(6) . . . . ?
C7 C6 C5 C4 -178.6(4) . . . . ?
O1 C1 C2 C3 -178.5(4) . . . . ?
C6 C1 C2 C3 1.4(6) . . . . ?
O2 C12 C13 C14 -178.7(4) . . . . ?
C17 C12 C13 C14 -0.3(7) . . . . ?
C1 C2 C3 C4 1.1(7) . . . . ?
C17 C16 C15 C14 1.0(8) . . . . ?
C17 C16 C15 F2 -177.2(4) . . . . ?
C21 N4 C20 C19 -174.3(4) . . . . ?
Fe1 N4 C20 C19 -48.6(4) . . . . ?
C12 C13 C14 C15 0.7(7) . . . . ?
C16 C15 C14 C13 -1.0(8) . . . . ?
F2 C15 C14 C13 177.2(4) . . . . ?
C20 N4 C21 C22 -59.2(6) . . . . ?
Fe1 N4 C21 C22 179.4(4) . . . . ?
C18 N3 C19 C20 149.3(4) . . . . ?
Fe1 N3 C19 C20 -26.8(5) . . . . ?
N4 C20 C19 N3 49.9(5) . . . . ?
C10 N2 C9 C8 -175.5(4) . . . . ?
Fe1 N2 C9 C8 -48.8(4) . . . . ?
N1 C8 C9 N2 52.4(5) . . . . ?
C6 C5 C4 C3 2.6(7) . . . . ?
C6 C5 C4 F1 -179.2(4) . . . . ?
C2 C3 C4 C5 -3.1(8) . . . . ?
C2 C3 C4 F1 178.6(4) . . . . ?
C9 N2 C10 C11 -58.3(6) . . . . ?
Fe1 N2 C10 C11 -180.0(4) . . . . ?
